data_1511879
loop_
_publ_author_name
'Gao, Jing'
'Li, Yan'
'Wang, Zhaohui'

_publ_section_title
;
 Synthesis and properties of naphthobisbenzothiophene diimides.
;
_journal_issue 6
_journal_name_full 'Organic letters'
_journal_page_first 1366
_journal_page_last 1369
_journal_paper_doi 10.1021/ol400324w
_journal_volume 15
_journal_year 2013
_chemical_formula_moiety 'C44 H40 N2 O4 S, C H2 Cl2'
_chemical_formula_sum 'C45 H42 Cl2 N2 O4 S'
_chemical_formula_weight 777.77
_chemical_name_systematic
; 
 ? 
;
_space_group_IT_number 14
_symmetry_cell_setting monoclinic
_symmetry_space_group_name_Hall '-P 2ybc'
_symmetry_space_group_name_H-M 'P 1 21/c 1'
_atom_sites_solution_hydrogens geom
_atom_sites_solution_primary direct
_atom_sites_solution_secondary difmap
_audit_creation_method SHELXL-97
_cell_angle_alpha 90.00
_cell_angle_beta 100.86(3)
_cell_angle_gamma 90.00
_cell_formula_units_Z 4
_cell_length_a 21.024(4)
_cell_length_b 11.026(2)
_cell_length_c 17.458(4)
_cell_measurement_reflns_used 7546
_cell_measurement_temperature 173(2)
_cell_measurement_theta_max 68.23
_cell_measurement_theta_min 4.28
_cell_volume 3974.5(14)
_computing_cell_refinement 'Rapid Auto(Rigaku 2001)'
_computing_data_collection 'Rapid Auto(Rigaku 2001)'
_computing_data_reduction 'Rapid Auto(Rigaku 2001)'
_computing_molecular_graphics
;
 Mercury: visualization and analysis of crystal structures, C. F. Macrae,
 P. R. Edgington, P. McCabe, E. Pidcock, G. P. Shields, R. Taylor,
 M. Towler and J. van de Streek, J. Appl. Cryst., 39, 453-457, 2006.
;
_computing_publication_material 'SHELX-97 (Sheldrick, 2008)'
_computing_structure_refinement 'SHELXL-97 (Sheldrick, 2008)'
_computing_structure_solution 'SHELXS-97 (Sheldrick, 2008)'
_diffrn_ambient_temperature 173(2)
_diffrn_measured_fraction_theta_full 0.983
_diffrn_measured_fraction_theta_max 0.983
_diffrn_measurement_device_type 'Rigaku raxis Rapid IP Area Detector'
_diffrn_measurement_method '\w scans'
_diffrn_radiation_monochromator graphite
_diffrn_radiation_source 'rotating anode'
_diffrn_radiation_type CuK\a
_diffrn_radiation_wavelength 1.54178
_diffrn_reflns_av_R_equivalents 0.1442
_diffrn_reflns_av_sigmaI/netI 0.1692
_diffrn_reflns_limit_h_max 25
_diffrn_reflns_limit_h_min -25
_diffrn_reflns_limit_k_max 11
_diffrn_reflns_limit_k_min -13
_diffrn_reflns_limit_l_max 19
_diffrn_reflns_limit_l_min -20
_diffrn_reflns_number 25027
_diffrn_reflns_theta_full 68.23
_diffrn_reflns_theta_max 68.23
_diffrn_reflns_theta_min 4.28
_exptl_absorpt_coefficient_mu 2.323
_exptl_absorpt_correction_T_max 0.8598
_exptl_absorpt_correction_T_min 0.6073
_exptl_absorpt_correction_type numerical
_exptl_absorpt_process_details 'NUMABS by T. Higashi, June 3, 2003'
_exptl_crystal_colour red
_exptl_crystal_density_diffrn 1.300
_exptl_crystal_density_method 'not measured'
_exptl_crystal_description platelet
_exptl_crystal_F_000 1632
_exptl_crystal_size_max 0.50
_exptl_crystal_size_mid 0.24
_exptl_crystal_size_min 0.12
_refine_diff_density_max 0.499
_refine_diff_density_min -0.580
_refine_diff_density_rms 0.100
_refine_ls_extinction_coef 0.00127(19)
_refine_ls_extinction_expression Fc^*^=kFc[1+0.001xFc^2^\l^3^/sin(2\q)]^-1/4^
_refine_ls_extinction_method SHELXL
_refine_ls_goodness_of_fit_ref 1.174
_refine_ls_hydrogen_treatment constr
_refine_ls_matrix_type full
_refine_ls_number_parameters 496
_refine_ls_number_reflns 7159
_refine_ls_number_restraints 12
_refine_ls_restrained_S_all 1.178
_refine_ls_R_factor_all 0.2138
_refine_ls_R_factor_gt 0.1545
_refine_ls_shift/su_max 0.004
_refine_ls_shift/su_mean 0.001
_refine_ls_structure_factor_coef Fsqd
_refine_ls_weighting_details 'calc w=1/[\s^2^(Fo^2^)+(0.0341P)^2^+23.7144P] where P=(Fo^2^+2Fc^2^)/3'
_refine_ls_weighting_scheme calc
_refine_ls_wR_factor_gt 0.2691
_refine_ls_wR_factor_ref 0.3059
_reflns_number_gt 4577
_reflns_number_total 7159
_reflns_threshold_expression >2sigma(I)
_cod_data_source_file ol400324w_si_001.cif
_cod_data_source_block a
_cod_original_cell_volume 3974.6(14)
_cod_original_sg_symbol_H-M P2(1)/c
_cod_database_code 1511879

loop_
_symmetry_equiv_pos_as_xyz
'x, y, z'
'-x, y+1/2, -z+1/2'
'-x, -y, -z'
'x, -y-1/2, z-1/2'

loop_
_atom_site_label
_atom_site_type_symbol
_atom_site_fract_x
_atom_site_fract_y
_atom_site_fract_z
_atom_site_U_iso_or_equiv
_atom_site_adp_type
_atom_site_occupancy
_atom_site_symmetry_multiplicity
_atom_site_calc_flag
_atom_site_refinement_flags
_atom_site_disorder_assembly
_atom_site_disorder_group
S1 S 0.44185(9) 0.42817(17) 0.40006(12) 0.0281(5) Uani 1 1 d . . .
O1 O 0.2721(3) 0.1604(5) 0.2046(3) 0.0380(15) Uani 1 1 d . . .
O2 O 0.0921(3) 0.3850(5) 0.1277(3) 0.0445(17) Uani 1 1 d . . .
O3 O 0.3961(3) 0.6157(5) 0.4773(3) 0.0364(15) Uani 1 1 d . . .
O4 O 0.2043(3) 0.8127(5) 0.4158(3) 0.0370(15) Uani 1 1 d . . .
N1 N 0.1859(3) 0.2781(5) 0.1603(4) 0.0274(16) Uani 1 1 d . . .
N2 N 0.3007(3) 0.7146(5) 0.4470(4) 0.0261(15) Uani 1 1 d . . .
C1 C 0.1165(4) 0.0085(8) -0.0026(5) 0.041(2) Uani 1 1 d . . .
H1 H 0.1006 -0.0528 -0.0395 0.049 Uiso 1 1 calc R . .
C2 C 0.1585(4) 0.0968(7) -0.0207(5) 0.039(2) Uani 1 1 d . . .
H2 H 0.1709 0.0963 -0.0703 0.046 Uiso 1 1 calc R . .
C3 C 0.1826(4) 0.1865(7) 0.0339(5) 0.032(2) Uani 1 1 d . . .
C4 C 0.1617(4) 0.1850(7) 0.1044(5) 0.030(2) Uani 1 1 d . . .
C5 C 0.1195(4) 0.0983(7) 0.1237(4) 0.0285(19) Uani 1 1 d . . .
C6 C 0.0980(4) 0.0101(7) 0.0688(5) 0.037(2) Uani 1 1 d . . .
H6 H 0.0697 -0.0512 0.0807 0.044 Uiso 1 1 calc R . .
C7 C 0.2280(4) 0.2814(7) 0.0129(5) 0.036(2) Uani 1 1 d . . .
H7 H 0.2486 0.3225 0.0624 0.043 Uiso 1 1 calc R . .
C8 C 0.2819(5) 0.2273(8) -0.0223(6) 0.054(3) Uani 1 1 d . . .
H8B H 0.2990 0.1551 0.0074 0.081 Uiso 1 1 calc R . .
H8C H 0.3167 0.2871 -0.0205 0.081 Uiso 1 1 calc R . .
H8A H 0.2651 0.2046 -0.0766 0.081 Uiso 1 1 calc R . .
C9 C 0.1926(6) 0.3769(9) -0.0396(8) 0.095(5) Uani 1 1 d . . .
H9B H 0.1737 0.3407 -0.0901 0.143 Uiso 1 1 calc R . .
H9C H 0.2228 0.4413 -0.0474 0.143 Uiso 1 1 calc R . .
H9A H 0.1580 0.4112 -0.0157 0.143 Uiso 1 1 calc R . .
C10 C 0.0968(4) 0.0971(8) 0.2011(5) 0.041(2) Uani 1 1 d . . .
H10 H 0.1166 0.1691 0.2313 0.049 Uiso 1 1 calc R . .
C11 C 0.1213(6) -0.0156(9) 0.2489(5) 0.066(3) Uani 1 1 d . . .
H11A H 0.1022 -0.0884 0.2215 0.100 Uiso 1 1 calc R . .
H11C H 0.1088 -0.0109 0.3001 0.100 Uiso 1 1 calc R . .
H11B H 0.1686 -0.0198 0.2556 0.100 Uiso 1 1 calc R . .
C12 C 0.0244(5) 0.1115(11) 0.1901(6) 0.075(4) Uani 1 1 d . . .
H12B H 0.0120 0.1915 0.1677 0.112 Uiso 1 1 calc R . .
H12C H 0.0110 0.1041 0.2407 0.112 Uiso 1 1 calc R . .
H12A H 0.0033 0.0484 0.1548 0.112 Uiso 1 1 calc R . .
C13 C 0.2473(3) 0.2585(7) 0.2062(4) 0.0211(17) Uani 1 1 d . . .
C14 C 0.2767(3) 0.3591(6) 0.2553(4) 0.0181(16) Uani 1 1 d . . .
C15 C 0.3420(3) 0.3618(6) 0.2921(5) 0.0244(18) Uani 1 1 d . . .
C16 C 0.3973(3) 0.2911(6) 0.2775(4) 0.0199(16) Uani 1 1 d . . .
C17 C 0.4035(4) 0.2139(6) 0.2163(5) 0.0255(18) Uani 1 1 d . . .
H17 H 0.3672 0.1974 0.1765 0.031 Uiso 1 1 calc R . .
C18 C 0.4625(4) 0.1615(7) 0.2137(5) 0.037(2) Uani 1 1 d . . .
H18 H 0.4665 0.1089 0.1718 0.044 Uiso 1 1 calc R . .
C19 C 0.5159(4) 0.1845(8) 0.2714(6) 0.043(2) Uani 1 1 d . . .
H19 H 0.5559 0.1458 0.2693 0.051 Uiso 1 1 calc R . .
C20 C 0.5119(4) 0.2612(7) 0.3307(5) 0.038(2) Uani 1 1 d . . .
H20 H 0.5488 0.2761 0.3703 0.046 Uiso 1 1 calc R . .
C21 C 0.4536(4) 0.3177(7) 0.3331(5) 0.0270(18) Uani 1 1 d . . .
C22 C 0.3628(3) 0.4482(6) 0.3539(4) 0.0181(16) Uani 1 1 d . . .
C23 C 0.3203(3) 0.5350(6) 0.3728(4) 0.0218(17) Uani 1 1 d . . .
C24 C 0.3426(4) 0.6236(7) 0.4361(5) 0.0258(18) Uani 1 1 d . . .
C25 C 0.2376(4) 0.7264(7) 0.4043(5) 0.0272(18) Uani 1 1 d . . .
C26 C 0.2146(4) 0.6327(6) 0.3467(5) 0.0256(18) Uani 1 1 d . . .
C27 C 0.1513(4) 0.6359(7) 0.3062(5) 0.0297(19) Uani 1 1 d . . .
H27 H 0.1224 0.6966 0.3176 0.036 Uiso 1 1 calc R . .
C28 C 0.1302(4) 0.5502(7) 0.2487(4) 0.0289(19) Uani 1 1 d . . .
H28 H 0.0872 0.5546 0.2197 0.035 Uiso 1 1 calc R . .
C29 C 0.1703(4) 0.4596(7) 0.2332(5) 0.031(2) Uani 1 1 d . . .
C30 C 0.1457(4) 0.3745(7) 0.1694(5) 0.029(2) Uani 1 1 d . . .
C31 C 0.2348(4) 0.4513(6) 0.2728(4) 0.0219(17) Uani 1 1 d . . .
C32 C 0.2570(3) 0.5400(6) 0.3306(4) 0.0221(17) Uani 1 1 d . . .
C33 C 0.3243(4) 0.8098(6) 0.5012(4) 0.0251(18) Uani 1 1 d . . .
C34 C 0.3625(4) 0.9010(6) 0.4771(4) 0.0240(18) Uani 1 1 d . . .
C35 C 0.3839(4) 0.9943(7) 0.5294(5) 0.035(2) Uani 1 1 d . . .
H35 H 0.4108 1.0567 0.5157 0.042 Uiso 1 1 calc R . .
C36 C 0.3657(4) 0.9952(7) 0.6008(5) 0.037(2) Uani 1 1 d . . .
H36 H 0.3794 1.0601 0.6358 0.044 Uiso 1 1 calc R . .
C37 C 0.3281(4) 0.9043(7) 0.6229(5) 0.032(2) Uani 1 1 d . . .
H37 H 0.3165 0.9080 0.6728 0.039 Uiso 1 1 calc R . .
C38 C 0.3071(4) 0.8086(7) 0.5748(4) 0.0255(18) Uani 1 1 d . B .
C39 C 0.3806(4) 0.9015(7) 0.3970(5) 0.032(2) Uani 1 1 d . . .
H39 H 0.3625 0.8260 0.3695 0.038 Uiso 1 1 calc R . .
C40 C 0.4534(5) 0.8996(10) 0.4009(6) 0.072(4) Uani 1 1 d . . .
H40A H 0.4625 0.8919 0.3481 0.109 Uiso 1 1 calc R . .
H40B H 0.4723 0.8306 0.4326 0.109 Uiso 1 1 calc R . .
H40C H 0.4723 0.9751 0.4245 0.109 Uiso 1 1 calc R . .
C41 C 0.3499(6) 1.0079(9) 0.3498(6) 0.063(3) Uani 1 1 d . . .
H41A H 0.3027 1.0035 0.3446 0.094 Uiso 1 1 calc R . .
H41B H 0.3612 1.0059 0.2979 0.094 Uiso 1 1 calc R . .
H41C H 0.3657 1.0836 0.3761 0.094 Uiso 1 1 calc R . .
C42 C 0.2664(4) 0.7100(7) 0.5989(5) 0.038(2) Uani 1 1 d . . .
H42 H 0.2425 0.6708 0.5502 0.045 Uiso 1 1 calc R A 2
C43' C 0.3080(7) 0.6157(12) 0.6438(8) 0.109(5) Uani 1 1 d U B 2
H43C H 0.3249 0.6456 0.6966 0.164 Uiso 1 1 calc R B 2
H43B H 0.3442 0.5972 0.6176 0.164 Uiso 1 1 calc R B 2
H43A H 0.2825 0.5421 0.6467 0.164 Uiso 1 1 calc R B 2
C44' C 0.2168(6) 0.7541(11) 0.6438(8) 0.089(4) Uani 1 1 d U B 2
H44A H 0.1893 0.6862 0.6535 0.134 Uiso 1 1 calc R B 2
H44B H 0.1900 0.8166 0.6135 0.134 Uiso 1 1 calc R B 2
H44C H 0.2386 0.7883 0.6936 0.134 Uiso 1 1 calc R B 2
C45 C 0.0060(7) 0.1780(19) 0.4750(9) 0.164(9) Uani 1 1 d . . .
H45B H 0.0252 0.0958 0.4768 0.197 Uiso 1 1 calc R . .
H45A H 0.0365 0.2299 0.5110 0.197 Uiso 1 1 calc R . .
Cl1 Cl 0.0005(2) 0.2337(3) 0.3824(2) 0.1170(15) Uani 1 1 d . . .
Cl2 Cl -0.0650(2) 0.1691(4) 0.5092(3) 0.1267(16) Uani 1 1 d . . .

loop_
_atom_site_aniso_label
_atom_site_aniso_U_11
_atom_site_aniso_U_22
_atom_site_aniso_U_33
_atom_site_aniso_U_23
_atom_site_aniso_U_13
_atom_site_aniso_U_12
S1 0.0237(9) 0.0219(10) 0.0363(12) -0.0034(9) -0.0010(8) 0.0012(8)
O1 0.037(3) 0.018(3) 0.054(4) -0.005(3) -0.002(3) 0.006(3)
O2 0.033(3) 0.046(4) 0.049(4) -0.021(3) -0.008(3) 0.006(3)
O3 0.030(3) 0.030(3) 0.043(4) -0.011(3) -0.011(3) 0.003(3)
O4 0.035(3) 0.030(3) 0.045(4) -0.012(3) 0.003(3) 0.004(3)
N1 0.023(3) 0.019(3) 0.039(4) -0.014(3) 0.002(3) 0.000(3)
N2 0.023(3) 0.020(3) 0.033(4) -0.011(3) -0.002(3) -0.001(3)
C1 0.053(6) 0.038(5) 0.027(5) -0.017(4) -0.006(4) -0.019(5)
C2 0.056(6) 0.027(5) 0.036(5) -0.003(4) 0.017(5) -0.011(4)
C3 0.043(5) 0.022(4) 0.028(5) -0.004(4) 0.000(4) -0.002(4)
C4 0.043(5) 0.019(4) 0.026(5) -0.005(3) -0.001(4) -0.009(4)
C5 0.044(5) 0.022(4) 0.020(4) -0.003(3) 0.008(4) -0.011(4)
C6 0.053(6) 0.026(5) 0.031(5) -0.009(4) 0.006(4) -0.020(4)
C7 0.045(5) 0.021(4) 0.044(6) -0.010(4) 0.016(4) -0.013(4)
C8 0.066(7) 0.039(6) 0.066(7) -0.021(5) 0.035(6) -0.005(5)
C9 0.076(9) 0.043(7) 0.174(14) 0.055(8) 0.041(9) 0.003(6)
C10 0.044(5) 0.045(6) 0.036(5) -0.006(4) 0.016(4) -0.013(4)
C11 0.106(10) 0.064(7) 0.031(6) 0.007(5) 0.016(6) -0.025(7)
C12 0.044(6) 0.115(10) 0.073(8) -0.014(7) 0.032(6) -0.009(7)
C13 0.013(3) 0.024(4) 0.025(4) 0.002(3) 0.000(3) -0.008(3)
C14 0.024(4) 0.021(4) 0.011(4) -0.005(3) 0.010(3) -0.001(3)
C15 0.019(4) 0.017(4) 0.037(5) 0.005(3) 0.003(3) 0.001(3)
C16 0.028(4) 0.018(4) 0.018(4) 0.001(3) 0.016(3) 0.001(3)
C17 0.028(4) 0.017(4) 0.034(5) 0.002(3) 0.010(4) 0.010(3)
C18 0.042(5) 0.025(5) 0.046(6) -0.001(4) 0.013(4) 0.017(4)
C19 0.034(5) 0.032(5) 0.063(7) -0.008(5) 0.014(5) 0.017(4)
C20 0.024(4) 0.033(5) 0.056(6) 0.008(4) 0.004(4) 0.022(4)
C21 0.029(4) 0.020(4) 0.031(5) -0.001(4) 0.006(4) -0.001(3)
C22 0.020(4) 0.013(4) 0.021(4) 0.003(3) 0.000(3) -0.002(3)
C23 0.025(4) 0.015(4) 0.027(4) -0.003(3) 0.011(3) -0.007(3)
C24 0.030(4) 0.019(4) 0.028(5) -0.009(3) 0.005(4) -0.002(3)
C25 0.032(4) 0.020(4) 0.033(5) -0.003(4) 0.014(4) -0.005(4)
C26 0.032(4) 0.015(4) 0.030(5) -0.002(3) 0.004(4) -0.006(3)
C27 0.040(5) 0.022(4) 0.031(5) 0.003(4) 0.015(4) 0.003(4)
C28 0.025(4) 0.030(5) 0.028(5) -0.009(4) -0.006(3) 0.005(3)
C29 0.028(4) 0.017(4) 0.047(6) -0.007(4) 0.003(4) -0.001(3)
C30 0.026(4) 0.022(4) 0.037(5) -0.009(4) -0.002(4) 0.004(3)
C31 0.030(4) 0.019(4) 0.019(4) -0.001(3) 0.010(3) -0.002(3)
C32 0.017(4) 0.019(4) 0.031(5) 0.001(3) 0.004(3) 0.006(3)
C33 0.039(5) 0.014(4) 0.022(4) 0.000(3) 0.006(4) -0.006(3)
C34 0.034(4) 0.011(4) 0.027(4) 0.001(3) 0.006(4) -0.003(3)
C35 0.042(5) 0.019(4) 0.042(6) -0.008(4) 0.004(4) -0.012(4)
C36 0.050(5) 0.024(5) 0.032(5) -0.002(4) 0.000(4) -0.004(4)
C37 0.052(5) 0.024(5) 0.025(5) -0.008(4) 0.016(4) 0.000(4)
C38 0.035(4) 0.023(4) 0.020(4) -0.007(3) 0.007(4) -0.002(3)
C39 0.040(5) 0.020(4) 0.036(5) -0.002(4) 0.010(4) -0.011(4)
C40 0.061(7) 0.092(9) 0.069(8) -0.036(7) 0.024(6) -0.024(7)
C41 0.099(9) 0.050(7) 0.045(7) 0.017(5) 0.028(6) 0.015(6)
C42 0.043(5) 0.031(5) 0.041(5) 0.004(4) 0.010(4) -0.012(4)
C43' 0.108(8) 0.090(8) 0.129(9) 0.048(7) 0.020(7) -0.020(7)
C44' 0.082(7) 0.097(8) 0.103(8) -0.021(6) 0.052(6) -0.024(6)
C45 0.070(10) 0.29(2) 0.125(15) 0.088(15) -0.008(10) 0.064(13)
Cl1 0.146(4) 0.095(3) 0.095(3) -0.027(2) -0.016(2) 0.041(3)
Cl2 0.115(3) 0.093(3) 0.163(4) -0.014(3) 0.004(3) 0.023(2)

loop_
_atom_type_symbol
_atom_type_description
_atom_type_scat_dispersion_real
_atom_type_scat_dispersion_imag
_atom_type_scat_source
C C 0.0181 0.0091 'International Tables Vol C Tables 4.2.6.8 and 6.1.1.4'
H H 0.0000 0.0000 'International Tables Vol C Tables 4.2.6.8 and 6.1.1.4'
N N 0.0311 0.0180 'International Tables Vol C Tables 4.2.6.8 and 6.1.1.4'
O O 0.0492 0.0322 'International Tables Vol C Tables 4.2.6.8 and 6.1.1.4'
S S 0.3331 0.5567 'International Tables Vol C Tables 4.2.6.8 and 6.1.1.4'
Cl Cl 0.3639 0.7018 'International Tables Vol C Tables 4.2.6.8 and 6.1.1.4'

loop_
_geom_angle_atom_site_label_1
_geom_angle_atom_site_label_2
_geom_angle_atom_site_label_3
_geom_angle
C22 S1 C21 91.2(4)
C30 N1 C13 124.7(6)
C30 N1 C4 118.6(6)
C13 N1 C4 116.5(6)
C24 N2 C25 124.2(6)
C24 N2 C33 118.3(6)
C25 N2 C33 117.3(6)
C6 C1 C2 119.8(8)
C6 C1 H1 120.1
C2 C1 H1 120.1
C1 C2 C3 120.3(8)
C1 C2 H2 119.9
C3 C2 H2 119.9
C4 C3 C2 117.5(8)
C4 C3 C7 123.2(7)
C2 C3 C7 119.3(8)
C3 C4 C5 123.4(7)
C3 C4 N1 117.5(7)
C5 C4 N1 119.1(7)
C6 C5 C4 117.2(7)
C6 C5 C10 119.7(7)
C4 C5 C10 123.1(7)
C1 C6 C5 121.9(8)
C1 C6 H6 119.1
C5 C6 H6 119.1
C9 C7 C3 111.8(8)
C9 C7 C8 110.7(9)
C3 C7 C8 112.5(7)
C9 C7 H7 107.1
C3 C7 H7 107.1
C8 C7 H7 107.1
C7 C8 H8B 109.5
C7 C8 H8C 109.5
H8B C8 H8C 109.5
C7 C8 H8A 109.5
H8B C8 H8A 109.5
H8C C8 H8A 109.5
C7 C9 H9B 109.5
C7 C9 H9C 109.5
H9B C9 H9C 109.5
C7 C9 H9A 109.5
H9B C9 H9A 109.5
H9C C9 H9A 109.5
C12 C10 C5 111.5(8)
C12 C10 C11 112.6(8)
C5 C10 C11 111.3(8)
C12 C10 H10 107.1
C5 C10 H10 107.1
C11 C10 H10 107.1
C10 C11 H11A 109.5
C10 C11 H11C 109.5
H11A C11 H11C 109.5
C10 C11 H11B 109.5
H11A C11 H11B 109.5
H11C C11 H11B 109.5
C10 C12 H12B 109.5
C10 C12 H12C 109.5
H12B C12 H12C 109.5
C10 C12 H12A 109.5
H12B C12 H12A 109.5
H12C C12 H12A 109.5
O1 C13 N1 118.8(6)
O1 C13 C14 123.9(6)
N1 C13 C14 117.3(6)
C15 C14 C31 118.8(6)
C15 C14 C13 123.5(6)
C31 C14 C13 117.3(6)
C14 C15 C22 119.3(6)
C14 C15 C16 130.7(7)
C22 C15 C16 110.0(6)
C17 C16 C21 117.9(7)
C17 C16 C15 130.8(7)
C21 C16 C15 111.1(6)
C18 C17 C16 119.9(8)
C18 C17 H17 120.1
C16 C17 H17 120.1
C17 C18 C19 120.7(8)
C17 C18 H18 119.6
C19 C18 H18 119.6
C20 C19 C18 120.9(8)
C20 C19 H19 119.5
C18 C19 H19 119.5
C19 C20 C21 119.2(8)
C19 C20 H20 120.4
C21 C20 H20 120.4
C20 C21 C16 121.2(7)
C20 C21 S1 125.1(6)
C16 C21 S1 113.7(6)
C23 C22 C15 120.9(6)
C23 C22 S1 125.8(5)
C15 C22 S1 113.3(5)
C22 C23 C32 119.5(7)
C22 C23 C24 120.2(7)
C32 C23 C24 120.2(7)
O3 C24 N2 121.0(7)
O3 C24 C23 121.3(7)
N2 C24 C23 117.7(7)
O4 C25 N2 120.0(7)
O4 C25 C26 122.6(7)
N2 C25 C26 117.4(7)
C27 C26 C32 119.7(7)
C27 C26 C25 119.8(7)
C32 C26 C25 120.5(7)
C26 C27 C28 119.9(7)
C26 C27 H27 120.1
C28 C27 H27 120.1
C29 C28 C27 121.0(7)
C29 C28 H28 119.5
C27 C28 H28 119.5
C28 C29 C31 121.6(7)
C28 C29 C30 118.3(7)
C31 C29 C30 119.9(7)
O2 C30 N1 121.1(7)
O2 C30 C29 122.7(7)
N1 C30 C29 116.2(6)
C29 C31 C14 121.5(7)
C29 C31 C32 117.5(7)
C14 C31 C32 120.9(7)
C23 C32 C31 120.1(6)
C23 C32 C26 119.7(7)
C31 C32 C26 120.2(6)
C38 C33 C34 123.1(7)
C38 C33 N2 118.7(6)
C34 C33 N2 118.2(7)
C35 C34 C33 117.8(7)
C35 C34 C39 119.7(7)
C33 C34 C39 122.5(7)
C36 C35 C34 119.4(8)
C36 C35 H35 120.3
C34 C35 H35 120.3
C35 C36 C37 121.6(8)
C35 C36 H36 119.2
C37 C36 H36 119.2
C38 C37 C36 121.7(8)
C38 C37 H37 119.2
C36 C37 H37 119.2
C37 C38 C33 116.5(7)
C37 C38 C42 121.6(7)
C33 C38 C42 121.8(7)
C41 C39 C34 110.5(7)
C41 C39 C40 111.1(8)
C34 C39 C40 112.6(7)
C41 C39 H39 107.5
C34 C39 H39 107.5
C40 C39 H39 107.5
C39 C40 H40A 109.5
C39 C40 H40B 109.5
H40A C40 H40B 109.5
C39 C40 H40C 109.5
H40A C40 H40C 109.5
H40B C40 H40C 109.5
C39 C41 H41A 109.5
C39 C41 H41B 109.5
H41A C41 H41B 109.5
C39 C41 H41C 109.5
H41A C41 H41C 109.5
H41B C41 H41C 109.5
C43' C42 C38 110.3(8)
C43' C42 C44' 110.6(10)
C38 C42 C44' 113.8(8)
C43' C42 H42 107.3
C38 C42 H42 107.3
C44' C42 H42 107.3
C42 C43' H43C 109.5
C42 C43' H43B 109.5
H43C C43' H43B 109.5
C42 C43' H43A 109.5
H43C C43' H43A 109.5
H43B C43' H43A 109.5
C42 C44' H44A 109.5
C42 C44' H44B 109.5
H44A C44' H44B 109.5
C42 C44' H44C 109.5
H44A C44' H44C 109.5
H44B C44' H44C 109.5
Cl2 C45 Cl1 116.2(8)
Cl2 C45 H45B 108.2
Cl1 C45 H45B 108.2
Cl2 C45 H45A 108.2
Cl1 C45 H45A 108.2
H45B C45 H45A 107.4

loop_
_geom_bond_atom_site_label_1
_geom_bond_atom_site_label_2
_geom_bond_distance
S1 C22 1.719(7)
S1 C21 1.738(8)
O1 C13 1.203(8)
O2 C30 1.227(8)
O3 C24 1.219(8)
O4 C25 1.221(8)
N1 C30 1.385(9)
N1 C13 1.401(9)
N1 C4 1.442(9)
N2 C24 1.373(9)
N2 C25 1.399(9)
N2 C33 1.437(9)
C1 C6 1.374(11)
C1 C2 1.391(11)
C1 H1 0.9500
C2 C3 1.401(10)
C2 H2 0.9500
C3 C4 1.383(11)
C3 C7 1.507(11)
C4 C5 1.388(10)
C5 C6 1.380(10)
C5 C10 1.515(11)
C6 H6 0.9500
C7 C9 1.499(13)
C7 C8 1.511(11)
C7 H7 1.0000
C8 H8B 0.9800
C8 H8C 0.9800
C8 H8A 0.9800
C9 H9B 0.9800
C9 H9C 0.9800
C9 H9A 0.9800
C10 C12 1.505(12)
C10 C11 1.531(12)
C10 H10 1.0000
C11 H11A 0.9800
C11 H11C 0.9800
C11 H11B 0.9800
C12 H12B 0.9800
C12 H12C 0.9800
C12 H12A 0.9800
C13 C14 1.466(9)
C14 C15 1.403(9)
C14 C31 1.415(9)
C15 C22 1.444(10)
C15 C16 1.462(10)
C16 C17 1.391(10)
C16 C21 1.411(10)
C17 C18 1.376(10)
C17 H17 0.9500
C18 C19 1.383(11)
C18 H18 0.9500
C19 C20 1.352(11)
C19 H19 0.9500
C20 C21 1.384(10)
C20 H20 0.9500
C22 C23 1.391(9)
C23 C32 1.396(9)
C23 C24 1.483(9)
C25 C26 1.459(10)
C26 C27 1.383(10)
C26 C32 1.420(10)
C27 C28 1.390(10)
C27 H27 0.9500
C28 C29 1.366(10)
C28 H28 0.9500
C29 C31 1.405(10)
C29 C30 1.473(10)
C31 C32 1.419(9)
C33 C38 1.398(10)
C33 C34 1.401(10)
C34 C35 1.392(10)
C34 C39 1.517(10)
C35 C36 1.371(11)
C35 H35 0.9500
C36 C37 1.376(11)
C36 H36 0.9500
C37 C38 1.369(10)
C37 H37 0.9500
C38 C42 1.492(10)
C39 C41 1.508(11)
C39 C40 1.518(12)
C39 H39 1.0000
C40 H40A 0.9800
C40 H40B 0.9800
C40 H40C 0.9800
C41 H41A 0.9800
C41 H41B 0.9800
C41 H41C 0.9800
C42 C43' 1.484(14)
C42 C44' 1.498(13)
C42 H42 1.0000
C43' H43C 0.9800
C43' H43B 0.9800
C43' H43A 0.9800
C44' H44A 0.9800
C44' H44B 0.9800
C44' H44C 0.9800
C45 Cl2 1.713(15)
C45 Cl1 1.713(15)
C45 H45B 0.9900
C45 H45A 0.9900

loop_
_geom_torsion_atom_site_label_1
_geom_torsion_atom_site_label_2
_geom_torsion_atom_site_label_3
_geom_torsion_atom_site_label_4
_geom_torsion
C6 C1 C2 C3 0.7(13)
C1 C2 C3 C4 -1.6(12)
C1 C2 C3 C7 -179.9(8)
C2 C3 C4 C5 1.3(12)
C7 C3 C4 C5 179.5(8)
C2 C3 C4 N1 -179.4(7)
C7 C3 C4 N1 -1.2(12)
C30 N1 C4 C3 103.0(9)
C13 N1 C4 C3 -82.1(9)
C30 N1 C4 C5 -77.7(10)
C13 N1 C4 C5 97.2(9)
C3 C4 C5 C6 0.0(13)
N1 C4 C5 C6 -179.3(7)
C3 C4 C5 C10 180.0(8)
N1 C4 C5 C10 0.7(12)
C2 C1 C6 C5 0.7(14)
C4 C5 C6 C1 -1.0(13)
C10 C5 C6 C1 179.0(8)
C4 C3 C7 C9 -100.7(11)
C2 C3 C7 C9 77.5(11)
C4 C3 C7 C8 133.9(9)
C2 C3 C7 C8 -47.9(11)
C6 C5 C10 C12 -61.5(11)
C4 C5 C10 C12 118.5(10)
C6 C5 C10 C11 65.1(11)
C4 C5 C10 C11 -114.9(9)
C30 N1 C13 O1 164.4(8)
C4 N1 C13 O1 -10.1(11)
C30 N1 C13 C14 -13.9(11)
C4 N1 C13 C14 171.6(6)
O1 C13 C14 C15 14.7(12)
N1 C13 C14 C15 -167.1(7)
O1 C13 C14 C31 -158.1(7)
N1 C13 C14 C31 20.1(10)
C31 C14 C15 C22 8.0(10)
C13 C14 C15 C22 -164.7(7)
C31 C14 C15 C16 -169.9(7)
C13 C14 C15 C16 17.4(13)
C14 C15 C16 C17 10.6(14)
C22 C15 C16 C17 -167.4(7)
C14 C15 C16 C21 -175.5(8)
C22 C15 C16 C21 6.5(9)
C21 C16 C17 C18 3.2(11)
C15 C16 C17 C18 176.9(7)
C16 C17 C18 C19 0.1(12)
C17 C18 C19 C20 -1.6(14)
C18 C19 C20 C21 -0.4(14)
C19 C20 C21 C16 3.9(13)
C19 C20 C21 S1 -174.2(7)
C17 C16 C21 C20 -5.3(11)
C15 C16 C21 C20 179.9(7)
C17 C16 C21 S1 173.0(6)
C15 C16 C21 S1 -1.8(8)
C22 S1 C21 C20 175.5(7)
C22 S1 C21 C16 -2.7(6)
C14 C15 C22 C23 -5.4(11)
C16 C15 C22 C23 172.9(6)
C14 C15 C22 S1 173.0(6)
C16 C15 C22 S1 -8.7(8)
C21 S1 C22 C23 -175.1(7)
C21 S1 C22 C15 6.6(6)
C15 C22 C23 C32 -1.1(11)
S1 C22 C23 C32 -179.3(6)
C15 C22 C23 C24 -179.6(7)
S1 C22 C23 C24 2.2(10)
C25 N2 C24 O3 -177.1(7)
C33 N2 C24 O3 8.2(11)
C25 N2 C24 C23 2.4(11)
C33 N2 C24 C23 -172.2(6)
C22 C23 C24 O3 -6.8(12)
C32 C23 C24 O3 174.7(8)
C22 C23 C24 N2 173.6(7)
C32 C23 C24 N2 -4.9(11)
C24 N2 C25 O4 -177.3(7)
C33 N2 C25 O4 -2.6(11)
C24 N2 C25 C26 2.6(11)
C33 N2 C25 C26 177.3(7)
O4 C25 C26 C27 -4.0(12)
N2 C25 C26 C27 176.1(7)
O4 C25 C26 C32 174.4(7)
N2 C25 C26 C32 -5.5(11)
C32 C26 C27 C28 -1.6(12)
C25 C26 C27 C28 176.9(7)
C26 C27 C28 C29 2.4(12)
C27 C28 C29 C31 -1.9(13)
C27 C28 C29 C30 -177.6(7)
C13 N1 C30 O2 -178.9(8)
C4 N1 C30 O2 -4.5(12)
C13 N1 C30 C29 -1.0(12)
C4 N1 C30 C29 173.5(7)
C28 C29 C30 O2 3.3(13)
C31 C29 C30 O2 -172.5(8)
C28 C29 C30 N1 -174.6(7)
C31 C29 C30 N1 9.6(12)
C28 C29 C31 C14 -178.4(7)
C30 C29 C31 C14 -2.7(12)
C28 C29 C31 C32 0.7(12)
C30 C29 C31 C32 176.3(7)
C15 C14 C31 C29 174.6(7)
C13 C14 C31 C29 -12.2(11)
C15 C14 C31 C32 -4.4(11)
C13 C14 C31 C32 168.7(7)
C22 C23 C32 C31 4.8(11)
C24 C23 C32 C31 -176.7(7)
C22 C23 C32 C26 -176.4(7)
C24 C23 C32 C26 2.1(11)
C29 C31 C32 C23 178.9(7)
C14 C31 C32 C23 -2.0(11)
C29 C31 C32 C26 0.1(11)
C14 C31 C32 C26 179.2(7)
C27 C26 C32 C23 -178.4(7)
C25 C26 C32 C23 3.1(11)
C27 C26 C32 C31 0.4(11)
C25 C26 C32 C31 -178.1(7)
C24 N2 C33 C38 -103.3(9)
C25 N2 C33 C38 81.7(9)
C24 N2 C33 C34 78.0(9)
C25 N2 C33 C34 -97.0(9)
C38 C33 C34 C35 -0.1(12)
N2 C33 C34 C35 178.5(7)
C38 C33 C34 C39 -179.8(7)
N2 C33 C34 C39 -1.1(11)
C33 C34 C35 C36 -1.6(12)
C39 C34 C35 C36 178.0(7)
C34 C35 C36 C37 1.7(13)
C35 C36 C37 C38 0.0(13)
C36 C37 C38 C33 -1.7(12)
C36 C37 C38 C42 179.9(8)
C34 C33 C38 C37 1.8(12)
N2 C33 C38 C37 -176.9(7)
C34 C33 C38 C42 -179.9(7)
N2 C33 C38 C42 1.5(11)
C35 C34 C39 C41 -65.5(10)
C33 C34 C39 C41 114.2(9)
C35 C34 C39 C40 59.4(10)
C33 C34 C39 C40 -120.9(9)
C37 C38 C42 C43' -86.0(11)
C33 C38 C42 C43' 95.7(11)
C37 C38 C42 C44' 38.9(12)
C33 C38 C42 C44' -139.4(9)
